data_4025894
loop_
_publ_author_name
'Thanh Luu'
'Boris J. Medos'
'Erin R. Graham'
'Danielle M. Vallee'
'Robert McDonald'
'Michael J. Ferguson'
'Rik R. Tykwinski'

_publ_contact_author_address
; Friedrich-Alexander-Universitat Erlangen
  Department Chemie und Pharmazie
  Geschaftsstelle
  Egerlandstr. 3
  91058 Erlangen
  Germany
;
_publ_contact_author_email rik.tykwinski@chemie.uni-erlangen.de
_publ_contact_author_fax +49(9131)8522540
_publ_contact_author_name 'Dr. Rik R. Tykwinski'
_publ_contact_author_phone +49(9131)8526865
_publ_section_title
;
 Reactions of Terminal Polyynes with Benzyl Azide
;
_journal_name_full 'Journal of Organic Chemistry'
_journal_page_first 8498
_journal_page_last 8507
_journal_paper_doi 10.1021/jo101870y
_journal_volume 75
_journal_year 2010
_chemical_formula_moiety 'C20 H15 N3 O'
_chemical_formula_sum 'C20 H15 N3 O'
_chemical_formula_weight 313.35
_chemical_name_systematic
;
 ?
;
_space_group_IT_number 4
_symmetry_cell_setting monoclinic
_symmetry_space_group_name_Hall 'P 2yb'
_symmetry_space_group_name_H-M 'P 1 21 1'
_atom_sites_solution_hydrogens geom
_atom_sites_solution_primary direct
_atom_sites_solution_secondary difmap
_audit_creation_method SHELXL-97
_cell_angle_alpha 90.00
_cell_angle_beta 108.6532(13)
_cell_angle_gamma 90.00
_cell_formula_units_Z 2
_cell_length_a 10.7789(10)
_cell_length_b 5.6104(5)
_cell_length_c 14.1828(13)
_cell_measurement_reflns_used 4785
_cell_measurement_temperature 193(2)
_cell_measurement_theta_max 26.37
_cell_measurement_theta_min 2.87
_cell_volume 812.64(13)
_computing_cell_refinement 'Bruker SAINT (Bruker, 1997)'
_computing_data_collection 'Bruker SMART (Bruker, 1997)'
_computing_data_reduction 'Bruker SAINT (Bruker, 1997)'
_computing_molecular_graphics 'Bruker SHELXTL (Bruker, 1997)'
_computing_publication_material 'Bruker SHELXTL (Bruker, 1997)'
_computing_structure_refinement 'SHELXL-97 (Sheldrick, 1997)'
_computing_structure_solution 'SHELXS-97 (Sheldrick, 1990)'
_diffrn_ambient_temperature 193(2)
_diffrn_detector_area_resol_mean 8.192
_diffrn_measured_fraction_theta_full 0.998
_diffrn_measured_fraction_theta_max 0.998
_diffrn_measurement_device_type 'Bruker PLATFORM diffractometer/SMART 1000 CCD area detector'
_diffrn_measurement_method '\w scans'
_diffrn_radiation_monochromator graphite
_diffrn_radiation_source 'fine-focus sealed tube'
_diffrn_radiation_type MoK\a
_diffrn_radiation_wavelength 0.71073
_diffrn_reflns_av_R_equivalents 0.0167
_diffrn_reflns_av_sigmaI/netI 0.0248
_diffrn_reflns_limit_h_max 13
_diffrn_reflns_limit_h_min -13
_diffrn_reflns_limit_k_max 7
_diffrn_reflns_limit_k_min -7
_diffrn_reflns_limit_l_max 17
_diffrn_reflns_limit_l_min -17
_diffrn_reflns_number 6447
_diffrn_reflns_theta_full 26.39
_diffrn_reflns_theta_max 26.39
_diffrn_reflns_theta_min 1.52
_diffrn_standards_decay_% 0
_diffrn_standards_interval_time 0
_diffrn_standards_number 0
_exptl_absorpt_coefficient_mu 0.081
_exptl_absorpt_correction_T_max 0.9903
_exptl_absorpt_correction_T_min 0.9558
_exptl_absorpt_correction_type multi-scan
_exptl_absorpt_process_details 'SADABS (Sheldrick, 1996)'
_exptl_crystal_colour colorless
_exptl_crystal_density_diffrn 1.281
_exptl_crystal_density_method 'not measured'
_exptl_crystal_description prism
_exptl_crystal_F_000 328
_exptl_crystal_size_max 0.56
_exptl_crystal_size_mid 0.31
_exptl_crystal_size_min 0.12
_refine_diff_density_max 0.143
_refine_diff_density_min -0.167
_refine_diff_density_rms 0.028
_refine_ls_abs_structure_details 'Flack H D (1983), Acta Cryst. A39, 876-881'
_refine_ls_abs_structure_Flack -0.2(13)
_refine_ls_extinction_method none
_refine_ls_goodness_of_fit_ref 1.075
_refine_ls_hydrogen_treatment constr
_refine_ls_matrix_type full
_refine_ls_number_parameters 218
_refine_ls_number_reflns 3302
_refine_ls_number_restraints 1
_refine_ls_restrained_S_all 1.075
_refine_ls_R_factor_all 0.0343
_refine_ls_R_factor_gt 0.0306
_refine_ls_shift/su_max 0.000
_refine_ls_shift/su_mean 0.000
_refine_ls_structure_factor_coef Fsqd
_refine_ls_weighting_details 'calc w=1/[\s^2^(Fo^2^)+(0.0408P)^2^+0.0744P] where P=(Fo^2^+2Fc^2^)/3'
_refine_ls_weighting_scheme calc
_refine_ls_wR_factor_gt 0.0789
_refine_ls_wR_factor_ref 0.0817
_reflns_number_gt 3069
_reflns_number_total 3302
_reflns_threshold_expression I>2\s(I)
_cod_data_source_file jo101870y_si_009.cif
_cod_data_source_block 10f
_cod_depositor_comments
;
The following automatic conversions were performed:

'_symmetry_cell_setting' value 'Monoclinic' changed to 'monoclinic'
according to the built-in table from CIF Core dictionary named
'cif_core.dic' version 2.4.1 from 2010-06-29.

Automatic conversion script
Id: cif_fix_values 1646 2011-03-28 12:23:43Z adriana 
;
_cod_original_sg_symbol_H-M 'P 21'
_cod_database_code 4025894

loop_
_symmetry_equiv_pos_as_xyz
'x, y, z'
'-x, y+1/2, -z'

loop_
_atom_site_label
_atom_site_type_symbol
_atom_site_fract_x
_atom_site_fract_y
_atom_site_fract_z
_atom_site_U_iso_or_equiv
_atom_site_adp_type
_atom_site_occupancy
_atom_site_symmetry_multiplicity
_atom_site_calc_flag
_atom_site_refinement_flags
_atom_site_disorder_assembly
_atom_site_disorder_group
O O 1.06036(10) -0.0336(2) 0.67291(8) 0.0409(3) Uani 1 1 d . . .
N1 N -0.10065(11) 0.3571(2) 0.07262(9) 0.0293(3) Uani 1 1 d . . .
N2 N -0.10709(13) 0.1181(2) 0.06690(11) 0.0383(3) Uani 1 1 d . . .
N3 N 0.00664(12) 0.0351(2) 0.12278(10) 0.0381(3) Uani 1 1 d . . .
C1 C 0.08554(13) 0.2230(3) 0.16415(10) 0.0301(3) Uani 1 1 d . . .
C2 C 0.01664(14) 0.4294(3) 0.13186(10) 0.0307(3) Uani 1 1 d . . .
H2 H 0.0458 0.5885 0.1480 0.037 Uiso 1 1 calc R . .
C3 C -0.21674(13) 0.5006(3) 0.02142(10) 0.0336(3) Uani 1 1 d . . .
H3A H -0.2633 0.4260 -0.0435 0.040 Uiso 1 1 calc R . .
H3B H -0.1884 0.6616 0.0083 0.040 Uiso 1 1 calc R . .
C4 C 0.21547(14) 0.1884(3) 0.22997(11) 0.0336(3) Uani 1 1 d . . .
C5 C 0.32323(14) 0.1520(3) 0.28637(12) 0.0352(3) Uani 1 1 d . . .
C6 C 0.44604(14) 0.1089(3) 0.35226(12) 0.0361(3) Uani 1 1 d . . .
C7 C 0.55188(14) 0.0665(3) 0.41086(11) 0.0363(3) Uani 1 1 d . . .
C11 C -0.31014(12) 0.5237(3) 0.08125(10) 0.0289(3) Uani 1 1 d . . .
C12 C -0.40364(13) 0.3496(3) 0.07621(10) 0.0325(3) Uani 1 1 d . . .
H12 H -0.4094 0.2141 0.0349 0.039 Uiso 1 1 calc R . .
C13 C -0.48868(14) 0.3728(3) 0.13121(11) 0.0374(4) Uani 1 1 d . . .
H13 H -0.5519 0.2526 0.1280 0.045 Uiso 1 1 calc R . .
C14 C -0.48141(15) 0.5714(3) 0.19084(11) 0.0397(4) Uani 1 1 d . . .
H14 H -0.5398 0.5876 0.2284 0.048 Uiso 1 1 calc R . .
C15 C -0.38943(15) 0.7450(3) 0.19555(11) 0.0385(3) Uani 1 1 d . . .
H15 H -0.3847 0.8813 0.2363 0.046 Uiso 1 1 calc R . .
C16 C -0.30348(14) 0.7221(3) 0.14114(10) 0.0344(3) Uani 1 1 d . . .
H16 H -0.2400 0.8424 0.1449 0.041 Uiso 1 1 calc R . .
C21 C 0.68035(13) 0.0275(3) 0.48001(10) 0.0327(3) Uani 1 1 d . . .
C22 C 0.75364(14) -0.1727(3) 0.47428(11) 0.0350(3) Uani 1 1 d . . .
H22 H 0.7160 -0.2920 0.4261 0.042 Uiso 1 1 calc R . .
C23 C 0.88087(14) -0.2013(3) 0.53780(11) 0.0338(3) Uani 1 1 d . . .
H23 H 0.9299 -0.3389 0.5330 0.041 Uiso 1 1 calc R . .
C24 C 0.93594(13) -0.0274(3) 0.60845(10) 0.0311(3) Uani 1 1 d . . .
C25 C 0.86257(15) 0.1712(3) 0.61611(11) 0.0381(4) Uani 1 1 d . . .
H25 H 0.8997 0.2890 0.6652 0.046 Uiso 1 1 calc R . .
C26 C 0.73661(14) 0.1980(3) 0.55302(11) 0.0379(4) Uani 1 1 d . . .
H26 H 0.6872 0.3339 0.5591 0.045 Uiso 1 1 calc R . .
C27 C 1.13810(15) -0.2365(4) 0.67105(12) 0.0466(4) Uani 1 1 d . . .
H27A H 1.1497 -0.2497 0.6055 0.056 Uiso 1 1 calc R . .
H27B H 1.0945 -0.3800 0.6842 0.056 Uiso 1 1 calc R . .
H27C H 1.2239 -0.2200 0.7222 0.056 Uiso 1 1 calc R . .

loop_
_atom_site_aniso_label
_atom_site_aniso_U_11
_atom_site_aniso_U_22
_atom_site_aniso_U_33
_atom_site_aniso_U_23
_atom_site_aniso_U_13
_atom_site_aniso_U_12
O 0.0315(5) 0.0493(7) 0.0380(5) -0.0082(5) 0.0055(4) 0.0025(5)
N1 0.0281(6) 0.0285(6) 0.0324(6) 0.0021(5) 0.0113(5) 0.0018(5)
N2 0.0345(7) 0.0291(7) 0.0511(8) -0.0012(6) 0.0133(6) -0.0015(5)
N3 0.0329(7) 0.0300(7) 0.0517(8) 0.0011(6) 0.0137(6) 0.0015(6)
C1 0.0288(7) 0.0307(7) 0.0338(7) 0.0022(7) 0.0144(6) 0.0025(7)
C2 0.0297(7) 0.0291(8) 0.0330(7) -0.0004(6) 0.0096(6) -0.0020(6)
C3 0.0299(7) 0.0390(8) 0.0314(7) 0.0069(7) 0.0090(6) 0.0062(6)
C4 0.0325(7) 0.0348(9) 0.0368(7) 0.0046(6) 0.0155(6) 0.0048(6)
C5 0.0328(7) 0.0366(9) 0.0398(8) 0.0078(6) 0.0167(6) 0.0043(6)
C6 0.0312(8) 0.0409(9) 0.0381(8) 0.0064(7) 0.0137(7) 0.0026(6)
C7 0.0324(7) 0.0407(9) 0.0392(8) 0.0065(7) 0.0162(7) 0.0021(7)
C11 0.0236(6) 0.0330(8) 0.0267(6) 0.0065(6) 0.0034(5) 0.0040(6)
C12 0.0297(7) 0.0319(7) 0.0316(7) -0.0006(6) 0.0039(6) -0.0009(6)
C13 0.0298(7) 0.0401(9) 0.0403(8) 0.0034(7) 0.0083(6) -0.0067(6)
C14 0.0358(8) 0.0485(10) 0.0385(8) 0.0052(7) 0.0172(7) 0.0052(7)
C15 0.0466(9) 0.0328(8) 0.0373(7) -0.0039(7) 0.0150(6) 0.0021(7)
C16 0.0355(7) 0.0294(7) 0.0371(7) 0.0008(7) 0.0100(6) -0.0051(7)
C21 0.0282(7) 0.0374(8) 0.0340(7) 0.0085(7) 0.0121(6) 0.0023(6)
C22 0.0356(8) 0.0330(8) 0.0334(7) -0.0009(7) 0.0070(6) -0.0020(6)
C23 0.0335(7) 0.0330(9) 0.0346(7) 0.0009(6) 0.0105(6) 0.0070(6)
C24 0.0284(7) 0.0377(8) 0.0282(7) 0.0023(6) 0.0105(6) -0.0003(6)
C25 0.0405(8) 0.0361(9) 0.0376(8) -0.0069(7) 0.0123(7) 0.0005(7)
C26 0.0388(8) 0.0356(9) 0.0429(8) -0.0006(7) 0.0182(7) 0.0089(7)
C27 0.0345(8) 0.0558(11) 0.0439(9) -0.0051(8) 0.0048(7) 0.0094(8)

loop_
_atom_type_symbol
_atom_type_description
_atom_type_scat_dispersion_real
_atom_type_scat_dispersion_imag
_atom_type_scat_source
C C 0.0033 0.0016 'International Tables Vol C Tables 4.2.6.8 and 6.1.1.4'
H H 0.0000 0.0000 'International Tables Vol C Tables 4.2.6.8 and 6.1.1.4'
N N 0.0061 0.0033 'International Tables Vol C Tables 4.2.6.8 and 6.1.1.4'
O O 0.0106 0.0060 'International Tables Vol C Tables 4.2.6.8 and 6.1.1.4'

loop_
_geom_angle_atom_site_label_1
_geom_angle_atom_site_label_2
_geom_angle_atom_site_label_3
_geom_angle
_geom_angle_site_symmetry_1
_geom_angle_site_symmetry_3
_geom_angle_publ_flag
C24 O C27 117.98(12) . . ?
C2 N1 N2 111.13(12) . . ?
C2 N1 C3 128.96(13) . . ?
N2 N1 C3 119.82(13) . . ?
N3 N2 N1 107.29(13) . . ?
N2 N3 C1 108.58(13) . . ?
N3 C1 C2 108.19(11) . . ?
N3 C1 C4 121.55(14) . . ?
C2 C1 C4 130.26(14) . . ?
N1 C2 C1 104.82(13) . . ?
N1 C3 C11 112.54(11) . . ?
C5 C4 C1 177.69(16) . . ?
C4 C5 C6 179.06(16) . . ?
C7 C6 C5 178.27(17) . . ?
C6 C7 C21 177.14(17) . . ?
C16 C11 C12 119.35(13) . . ?
C16 C11 C3 119.85(13) . . ?
C12 C11 C3 120.80(13) . . ?
C13 C12 C11 120.30(14) . . ?
C14 C13 C12 120.02(14) . . ?
C15 C14 C13 119.85(13) . . ?
C14 C15 C16 120.41(15) . . ?
C11 C16 C15 120.06(14) . . ?
C22 C21 C26 118.43(13) . . ?
C22 C21 C7 121.67(14) . . ?
C26 C21 C7 119.85(14) . . ?
C23 C22 C21 121.14(14) . . ?
C24 C23 C22 119.51(13) . . ?
O C24 C23 124.68(13) . . ?
O C24 C25 115.52(13) . . ?
C23 C24 C25 119.80(13) . . ?
C26 C25 C24 120.30(14) . . ?
C25 C26 C21 120.79(14) . . ?

loop_
_geom_bond_atom_site_label_1
_geom_bond_atom_site_label_2
_geom_bond_distance
_geom_bond_site_symmetry_2
_geom_bond_publ_flag
O C24 1.3606(16) . ?
O C27 1.419(2) . ?
N1 C2 1.3376(18) . ?
N1 N2 1.3440(17) . ?
N1 C3 1.4695(18) . ?
N2 N3 1.3139(18) . ?
N3 C1 1.364(2) . ?
C1 C2 1.373(2) . ?
C1 C4 1.4262(18) . ?
C3 C11 1.5156(19) . ?
C4 C5 1.199(2) . ?
C5 C6 1.376(2) . ?
C6 C7 1.201(2) . ?
C7 C21 1.4347(19) . ?
C11 C16 1.388(2) . ?
C11 C12 1.389(2) . ?
C12 C13 1.387(2) . ?
C13 C14 1.386(2) . ?
C14 C15 1.376(2) . ?
C15 C16 1.388(2) . ?
C21 C22 1.391(2) . ?
C21 C26 1.397(2) . ?
C22 C23 1.3885(19) . ?
C23 C24 1.388(2) . ?
C24 C25 1.391(2) . ?
C25 C26 1.375(2) . ?

loop_
_geom_torsion_atom_site_label_1
_geom_torsion_atom_site_label_2
_geom_torsion_atom_site_label_3
_geom_torsion_atom_site_label_4
_geom_torsion
_geom_torsion_site_symmetry_1
_geom_torsion_site_symmetry_2
_geom_torsion_site_symmetry_3
_geom_torsion_site_symmetry_4
_geom_torsion_publ_flag
C2 N1 N2 N3 0.03(18) . . . . ?
C3 N1 N2 N3 -176.87(11) . . . . ?
N1 N2 N3 C1 0.02(17) . . . . ?
N2 N3 C1 C2 -0.06(16) . . . . ?
N2 N3 C1 C4 179.15(12) . . . . ?
N2 N1 C2 C1 -0.06(16) . . . . ?
C3 N1 C2 C1 176.47(13) . . . . ?
N3 C1 C2 N1 0.07(14) . . . . ?
C4 C1 C2 N1 -179.05(13) . . . . ?
C2 N1 C3 C11 -93.59(17) . . . . ?
N2 N1 C3 C11 82.68(17) . . . . ?
N3 C1 C4 C5 -31(4) . . . . ?
C2 C1 C4 C5 148(4) . . . . ?
C1 C4 C5 C6 -41(14) . . . . ?
C4 C5 C6 C7 30(15) . . . . ?
C5 C6 C7 C21 -160(4) . . . . ?
N1 C3 C11 C16 95.50(16) . . . . ?
N1 C3 C11 C12 -85.17(16) . . . . ?
C16 C11 C12 C13 -0.6(2) . . . . ?
C3 C11 C12 C13 -179.93(12) . . . . ?
C11 C12 C13 C14 0.6(2) . . . . ?
C12 C13 C14 C15 -0.2(2) . . . . ?
C13 C14 C15 C16 -0.2(2) . . . . ?
C12 C11 C16 C15 0.2(2) . . . . ?
C3 C11 C16 C15 179.55(13) . . . . ?
C14 C15 C16 C11 0.2(2) . . . . ?
C6 C7 C21 C22 -129(3) . . . . ?
C6 C7 C21 C26 48(3) . . . . ?
C26 C21 C22 C23 -1.5(2) . . . . ?
C7 C21 C22 C23 176.05(13) . . . . ?
C21 C22 C23 C24 0.1(2) . . . . ?
C27 O C24 C23 -2.8(2) . . . . ?
C27 O C24 C25 177.63(14) . . . . ?
C22 C23 C24 O -178.40(13) . . . . ?
C22 C23 C24 C25 1.1(2) . . . . ?
O C24 C25 C26 178.53(13) . . . . ?
C23 C24 C25 C26 -1.1(2) . . . . ?
C24 C25 C26 C21 -0.3(2) . . . . ?
C22 C21 C26 C25 1.6(2) . . . . ?
C7 C21 C26 C25 -176.00(14) . . . . ?

loop_
_cod_related_entry_id
_cod_related_entry_database
_cod_related_entry_code
1 ChemSpider 30659327
